data_7000561
loop_
_publ_author_name
'Brown, Kareen'
'Zolezzi, Santiago'
'Aguirre, Pedro'
'Venegas-Yazigi, Diego'
'Paredes-Garc\'ia, Ver\'onica'
'Baggio, Ricardo'
'Novak, Miguel A.'
'Spodine, Evgenia'

_publ_section_title
;
 [Cu(H2btec)(bipy)]\\infty : a novel metal organic framework (MOF) as
 heterogeneous catalyst for the oxidation of olefins
;
_journal_issue 8
_journal_name_full 'Dalton Transactions'
_journal_page_first 1422
_journal_paper_doi 10.1039/b810414j
_journal_year 2009
_chemical_formula_moiety 'C20 H12 Cu N2 O8'
_chemical_formula_sum 'C20 H12 Cu N2 O8'
_chemical_formula_weight 471.86
_chemical_name_common
;
Catena-Poly ((2,2'-bipyridine-kappa$2!N,N') copper(ii)-mu!2$-
1,4'-benzene-tetracarboxylate-k$2! O$1!:O$2!))
;
_chemical_name_systematic
;
Catena-Poly [(2,2'-bipyridine-\k^2^N,N')
copper(II)-\m~2~-1,4'-benzene-tetracarboxylate-k^2^ O^1^:O^2^)]

;
_space_group_IT_number 15
_symmetry_cell_setting monoclinic
_symmetry_space_group_name_Hall '-C 2yc'
_symmetry_space_group_name_H-M 'C 1 2/c 1'
_atom_sites_solution_hydrogens geom
_atom_sites_solution_primary direct
_atom_sites_solution_secondary difmap
_audit_creation_method SHELXL-97
_audit_update_record
;
2007-04-20 # Formatted by publCIF
;
_cell_angle_alpha 90.00
_cell_angle_beta 112.94(3)
_cell_angle_gamma 90.00
_cell_formula_units_Z 4
_cell_length_a 10.1810(18)
_cell_length_b 14.4360(18)
_cell_length_c 12.894(3)
_cell_measurement_reflns_used 1828
_cell_measurement_temperature 294(2)
_cell_measurement_theta_max 22.079
_cell_measurement_theta_min 2.577
_cell_volume 1745.2(7)
_computing_cell_refinement 'SAINT-NT (Bruker, 2001 )'
_computing_data_collection 'SMART-NT (Bruker, 2001)'
_computing_data_reduction 'SAINT-NT (Bruker, 2001 )'
_computing_molecular_graphics 'SHELXTL-NT (Bruker, 2001)'
_computing_publication_material 'SHELXTL-NT (Bruker, 2001), PLATON (Spek, 2003)'
_computing_structure_refinement 'SHELXL-97 (Sheldrick, 1997)'
_computing_structure_solution 'SHELXS-97 (Sheldrick, 1997)'
_diffrn_ambient_temperature 294(2)
_diffrn_measured_fraction_theta_full 0.997
_diffrn_measured_fraction_theta_max 0.941
_diffrn_measurement_device_type 'Bruker CCD area detector'
_diffrn_measurement_method 'phi and omega scans'
_diffrn_radiation_monochromator graphite
_diffrn_radiation_source 'fine-focus sealed tube'
_diffrn_radiation_type MoK\a
_diffrn_radiation_wavelength 0.71073
_diffrn_reflns_av_R_equivalents 0.0360
_diffrn_reflns_av_sigmaI/netI 0.0360
_diffrn_reflns_limit_h_max 12
_diffrn_reflns_limit_h_min -13
_diffrn_reflns_limit_k_max 18
_diffrn_reflns_limit_k_min -18
_diffrn_reflns_limit_l_max 16
_diffrn_reflns_limit_l_min -16
_diffrn_reflns_number 7220
_diffrn_reflns_theta_full 25.00
_diffrn_reflns_theta_max 27.89
_diffrn_reflns_theta_min 2.59
_diffrn_standards_number 0
_exptl_absorpt_coefficient_mu 1.310
_exptl_absorpt_correction_T_max 0.88
_exptl_absorpt_correction_T_min 0.68
_exptl_absorpt_correction_type multi-scan
_exptl_absorpt_process_details 'SADABS (Sheldrick, 2001)'
_exptl_crystal_colour Blue
_exptl_crystal_density_diffrn 1.796
_exptl_crystal_density_method 'not measured'
_exptl_crystal_description Plate
_exptl_crystal_F_000 956
_exptl_crystal_size_max 0.60
_exptl_crystal_size_mid 0.25
_exptl_crystal_size_min 0.10
_refine_diff_density_max 0.541
_refine_diff_density_min -0.278
_refine_diff_density_rms 0.103
_refine_ls_extinction_method none
_refine_ls_goodness_of_fit_ref 1.054
_refine_ls_hydrogen_treatment mixed
_refine_ls_matrix_type full
_refine_ls_number_parameters 146
_refine_ls_number_reflns 1972
_refine_ls_number_restraints 0
_refine_ls_restrained_S_all 1.054
_refine_ls_R_factor_all 0.0515
_refine_ls_R_factor_gt 0.0420
_refine_ls_shift/su_max 0.001
_refine_ls_shift/su_mean 0.000
_refine_ls_structure_factor_coef Fsqd
_refine_ls_weighting_details 'calc w=1/[\s^2^(Fo^2^)+(0.0774P)^2^] where P=(Fo^2^+2Fc^2^)/3'
_refine_ls_weighting_scheme calc
_refine_ls_wR_factor_gt 0.1121
_refine_ls_wR_factor_ref 0.1179
_reflns_number_gt 1664
_reflns_number_total 1972
_reflns_threshold_expression I>2\s(I)
_cod_data_source_file b810414j.txt
_cod_data_source_block tmp
_cod_original_sg_symbol_Hall '-C 2yc '
_cod_original_sg_symbol_H-M ' C 2/c '
_cod_database_code 7000561

loop_
_symmetry_equiv_pos_as_xyz
'x, y, z'
'-x, y, -z+1/2'
'x+1/2, y+1/2, z'
'-x+1/2, y+1/2, -z+1/2'
'-x, -y, -z'
'x, -y, z-1/2'
'-x+1/2, -y+1/2, -z'
'x+1/2, -y+1/2, z-1/2'

loop_
_atom_site_label
_atom_site_type_symbol
_atom_site_fract_x
_atom_site_fract_y
_atom_site_fract_z
_atom_site_U_iso_or_equiv
_atom_site_adp_type
_atom_site_occupancy
_atom_site_symmetry_multiplicity
_atom_site_calc_flag
_atom_site_refinement_flags
_atom_site_disorder_assembly
_atom_site_disorder_group
Cu1 Cu 0.5000 0.19461(3) 0.2500 0.02938(18) Uani 1 2 d S . .
O1 O 0.5477(2) 0.28961(13) 0.36461(17) 0.0411(5) Uani 1 1 d . . .
O2 O 0.3237(3) 0.29128(15) 0.3498(2) 0.0591(7) Uani 1 1 d . . .
O3 O 0.5547(3) 0.25988(13) 0.60272(17) 0.0554(6) Uani 1 1 d . . .
O4 O 0.6949(2) 0.35270(15) 0.73635(17) 0.0521(6) Uani 1 1 d . . .
H4A H 0.729(4) 0.303(2) 0.764(4) 0.057(11) Uiso 1 1 d . . .
N1 N 0.5669(2) 0.09132(15) 0.35828(18) 0.0320(5) Uani 1 1 d . . .
C1 C 0.6412(3) 0.0989(2) 0.4691(2) 0.0420(7) Uani 1 1 d . . .
H1 H 0.6605 0.1575 0.5015 0.050 Uiso 1 1 calc R . .
C2 C 0.6899(3) 0.0224(3) 0.5365(3) 0.0551(9) Uani 1 1 d . . .
H2 H 0.7409 0.0290 0.6136 0.066 Uiso 1 1 calc R . .
C3 C 0.6626(4) -0.0639(3) 0.4888(3) 0.0584(9) Uani 1 1 d . . .
H3 H 0.6944 -0.1165 0.5332 0.070 Uiso 1 1 calc R . .
C4 C 0.5881(3) -0.0720(2) 0.3752(3) 0.0484(8) Uani 1 1 d . . .
H4 H 0.5698 -0.1302 0.3416 0.058 Uiso 1 1 calc R . .
C5 C 0.5404(3) 0.00670(17) 0.3111(2) 0.0333(6) Uani 1 1 d . . .
C6 C 0.4747(3) 0.41273(16) 0.4485(2) 0.0281(5) Uani 1 1 d . . .
C7 C 0.5476(3) 0.42041(16) 0.5648(2) 0.0285(5) Uani 1 1 d . . .
C8 C 0.5713(3) 0.50781(17) 0.6141(2) 0.0309(5) Uani 1 1 d . . .
H8 H 0.6196 0.5127 0.6917 0.037 Uiso 1 1 calc R . .
C9 C 0.4452(3) 0.32233(17) 0.3842(2) 0.0341(6) Uani 1 1 d . . .
C10 C 0.5975(3) 0.33555(19) 0.6354(2) 0.0337(6) Uani 1 1 d . . .

loop_
_atom_site_aniso_label
_atom_site_aniso_U_11
_atom_site_aniso_U_22
_atom_site_aniso_U_33
_atom_site_aniso_U_23
_atom_site_aniso_U_13
_atom_site_aniso_U_12
Cu1 0.0404(3) 0.0205(3) 0.0256(3) 0.000 0.0110(2) 0.000
O1 0.0568(13) 0.0276(10) 0.0378(11) -0.0082(8) 0.0171(10) 0.0001(8)
O2 0.0500(14) 0.0441(13) 0.0716(17) -0.0319(11) 0.0109(12) -0.0137(10)
O3 0.0927(17) 0.0223(10) 0.0383(12) 0.0006(8) 0.0114(11) -0.0062(10)
O4 0.0675(14) 0.0302(11) 0.0337(11) 0.0091(8) -0.0074(10) -0.0004(10)
N1 0.0363(11) 0.0275(11) 0.0304(11) 0.0016(9) 0.0110(9) 0.0036(9)
C1 0.0417(15) 0.0501(17) 0.0290(14) 0.0009(12) 0.0083(12) 0.0048(13)
C2 0.0459(17) 0.082(3) 0.0362(16) 0.0208(16) 0.0151(14) 0.0125(17)
C3 0.059(2) 0.056(2) 0.065(2) 0.0338(18) 0.0287(18) 0.0177(16)
C4 0.0554(18) 0.0286(15) 0.068(2) 0.0148(14) 0.0315(17) 0.0063(13)
C5 0.0373(13) 0.0249(13) 0.0419(15) 0.0046(11) 0.0199(12) 0.0015(10)
C6 0.0326(12) 0.0226(12) 0.0239(12) -0.0040(9) 0.0054(10) -0.0022(9)
C7 0.0342(13) 0.0202(11) 0.0248(12) -0.0016(9) 0.0046(10) 0.0001(9)
C8 0.0372(13) 0.0271(13) 0.0203(11) -0.0034(9) 0.0024(10) -0.0020(10)
C9 0.0483(16) 0.0223(12) 0.0233(12) -0.0041(9) 0.0050(11) -0.0020(11)
C10 0.0443(15) 0.0258(12) 0.0288(13) 0.0022(10) 0.0118(11) 0.0014(11)

loop_
_atom_type_symbol
_atom_type_description
_atom_type_scat_dispersion_real
_atom_type_scat_dispersion_imag
_atom_type_scat_source
C C 0.0033 0.0016 'International Tables Vol C Tables 4.2.6.8 and 6.1.1.4'
H H 0.0000 0.0000 'International Tables Vol C Tables 4.2.6.8 and 6.1.1.4'
N N 0.0061 0.0033 'International Tables Vol C Tables 4.2.6.8 and 6.1.1.4'
O O 0.0106 0.0060 'International Tables Vol C Tables 4.2.6.8 and 6.1.1.4'
Cu Cu 0.3201 1.2651 'International Tables Vol C Tables 4.2.6.8 and 6.1.1.4'

loop_
_geom_angle_atom_site_label_1
_geom_angle_atom_site_label_2
_geom_angle_atom_site_label_3
_geom_angle
_geom_angle_site_symmetry_1
_geom_angle_site_symmetry_3
_geom_angle_publ_flag
O1 Cu1 O1 89.69(12) 2_655 . ?
O1 Cu1 N1 172.24(8) 2_655 . ?
O1 Cu1 N1 94.62(9) . . y
O1 Cu1 N1 94.62(9) 2_655 2_655 ?
O1 Cu1 N1 172.24(8) . 2_655 y
N1 Cu1 N1 81.86(13) . 2_655 y
C9 O1 Cu1 116.01(18) . . ?
C10 O4 H4A 107(3) . . ?
C1 N1 C5 119.3(2) . . ?
C1 N1 Cu1 126.2(2) . . ?
C5 N1 Cu1 114.41(17) . . ?
N1 C1 C2 121.7(3) . . ?
N1 C1 H1 119.2 . . ?
C2 C1 H1 119.2 . . ?
C3 C2 C1 119.2(3) . . ?
C3 C2 H2 120.4 . . ?
C1 C2 H2 120.4 . . ?
C4 C3 C2 119.4(3) . . ?
C4 C3 H3 120.3 . . ?
C2 C3 H3 120.3 . . ?
C3 C4 C5 119.4(3) . . ?
C3 C4 H4 120.3 . . ?
C5 C4 H4 120.3 . . ?
N1 C5 C4 121.1(3) . . ?
N1 C5 C5 114.58(14) . 2_655 ?
C4 C5 C5 124.34(18) . 2_655 ?
C8 C6 C7 118.8(2) 5_666 . ?
C8 C6 C9 116.6(2) 5_666 . ?
C7 C6 C9 124.6(2) . . ?
C8 C7 C6 119.3(2) . . ?
C8 C7 C10 120.6(2) . . ?
C6 C7 C10 120.2(2) . . ?
C6 C8 C7 122.0(2) 5_666 . ?
C6 C8 H8 119.0 5_666 . ?
C7 C8 H8 119.0 . . ?
O2 C9 O1 126.2(2) . . ?
O2 C9 C6 118.1(3) . . ?
O1 C9 C6 115.6(2) . . ?
O3 C10 O4 123.6(3) . . ?
O3 C10 C7 123.2(2) . . ?
O4 C10 C7 113.3(2) . . ?

loop_
_geom_bond_atom_site_label_1
_geom_bond_atom_site_label_2
_geom_bond_distance
_geom_bond_site_symmetry_2
_geom_bond_publ_flag
Cu1 O1 1.9341(19) 2_655 ?
Cu1 O1 1.9342(19) . y
Cu1 N1 1.973(2) . y
Cu1 N1 1.974(2) 2_655 ?
O1 C9 1.257(4) . ?
O2 C9 1.225(4) . ?
O3 C10 1.190(3) . ?
O4 C10 1.316(3) . ?
O4 H4A 0.82(3) . ?
N1 C1 1.336(3) . ?
N1 C5 1.344(3) . ?
C1 C2 1.373(4) . ?
C1 H1 0.9300 . ?
C2 C3 1.368(5) . ?
C2 H2 0.9300 . ?
C3 C4 1.366(5) . ?
C3 H3 0.9300 . ?
C4 C5 1.378(4) . ?
C4 H4 0.9300 . ?
C5 C5 1.466(6) 2_655 ?
C6 C8 1.375(3) 5_666 ?
C6 C7 1.394(3) . ?
C6 C9 1.513(3) . ?
C7 C8 1.391(3) . ?
C7 C10 1.492(3) . ?
C8 C6 1.375(3) 5_666 ?
C8 H8 0.9300 . ?

loop_
_geom_hbond_atom_site_label_D
_geom_hbond_atom_site_label_H
_geom_hbond_atom_site_label_A
_geom_hbond_distance_DH
_geom_hbond_distance_HA
_geom_hbond_distance_DA
_geom_hbond_angle_DHA
_geom_hbond_site_symmetry_A
O4 H4A O2 0.82(3) 1.78(4) 2.585(3) 167(4) 8_556
C1 H1 O3 0.93 2.48 3.214(4) 136 .
C4 H4 O3 0.93 2.52 3.142(4) 125 5_656
